data_7154836
loop_
_publ_author_name
'Pilgrim, Ben S.'
'Gatland, Alice E.'
'Esteves, Carlos H. A.'
'McTernan, Charlie T.'
'Jones, Geraint R.'
'Tatton, Matthew R.'
'Procopiou, Panayiotis A.'
'Donohoe, Timothy J.'

_publ_section_title
;
 Palladium-catalyzed enolate arylation as a key C-C bond-forming reaction
 for the synthesis of isoquinolines.
;
_journal_issue 3
_journal_name_full 'Organic &amp; biomolecular chemistry'
_journal_page_first 1065
_journal_page_last 1090
_journal_paper_doi 10.1039/c5ob02320c
_journal_volume 14
_journal_year 2016
_chemical_compound_source syn
_chemical_formula_moiety 'C16 H12 F1 N1 O1'
_chemical_formula_sum 'C16 H12 F N O'
_chemical_formula_weight 253.28
_space_group_IT_number 14
_symmetry_cell_setting monoclinic
_symmetry_space_group_name_Hall '-P 2yn'
_symmetry_space_group_name_H-M 'P 1 21/n 1'
_atom_sites_solution_hydrogens difmap
_atom_sites_solution_primary direct
_audit_update_record
;
2015-09-06 deposited with the CCDC.
2015-11-20 downloaded from the CCDC.
;
_cell_angle_alpha 90
_cell_angle_beta 92.310(2)
_cell_angle_gamma 90
_cell_formula_units_Z 4
_cell_length_a 12.0003(5)
_cell_length_b 5.4759(2)
_cell_length_c 17.9308(8)
_cell_measurement_reflns_used 2517
_cell_measurement_temperature 150
_cell_measurement_theta_max 26
_cell_measurement_theta_min 5
_cell_volume 1177.32(8)
_computing_cell_refinement 'DENZO/SCALEPACK (Otwinowski & Minor, 1997)'
_computing_data_collection 'COLLECT (Nonius, 2001).'
_computing_data_reduction 'DENZO/SCALEPACK (Otwinowski & Minor, 1997)'
_computing_molecular_graphics 'CAMERON (Watkin et al., 1996)'
_computing_publication_material 'CRYSTALS (Betteridge et al., 2003)'
_computing_structure_refinement 'CRYSTALS (Betteridge et al., 2003)'
_computing_structure_solution 'SIR92 (Altomare et al., 1994)'
_diffrn_ambient_temperature 150
_diffrn_measured_fraction_theta_full 0.991
_diffrn_measured_fraction_theta_max 0.991
_diffrn_measurement_device Area
_diffrn_measurement_device_type 'Nonius KappaCCD'
_diffrn_measurement_method \w
_diffrn_radiation_monochromator graphite
_diffrn_radiation_type 'Mo K\a'
_diffrn_radiation_wavelength 0.71073
_diffrn_reflns_av_R_equivalents 0.028
_diffrn_reflns_limit_h_max 14
_diffrn_reflns_limit_h_min -14
_diffrn_reflns_limit_k_max 6
_diffrn_reflns_limit_k_min -6
_diffrn_reflns_limit_l_max 22
_diffrn_reflns_limit_l_min -22
_diffrn_reflns_number 30505
_diffrn_reflns_theta_full 25.514
_diffrn_reflns_theta_max 26.035
_diffrn_reflns_theta_min 5.139
_diffrn_standards_number 0
_exptl_absorpt_coefficient_mu 0.100
_exptl_absorpt_correction_T_max 1.00
_exptl_absorpt_correction_T_min 0.86
_exptl_absorpt_correction_type multi-scan
_exptl_absorpt_process_details 'DENZO/SCALEPACK (Otwinowski & Minor, 1997)'
_exptl_crystal_colour clear-colourless
_exptl_crystal_density_diffrn 1.429
_exptl_crystal_density_method 'not measured'
_exptl_crystal_description plate
_exptl_crystal_F_000 528
_exptl_crystal_size_max 0.240
_exptl_crystal_size_mid 0.240
_exptl_crystal_size_min 0.030
_refine_diff_density_max 0.39
_refine_diff_density_min -0.36
_refine_ls_extinction_coef 0.000
_refine_ls_extinction_method 'Larson (1970), Equation 22'
_refine_ls_goodness_of_fit_ref 1.0312
_refine_ls_hydrogen_treatment constr
_refine_ls_matrix_type full
_refine_ls_number_parameters 172
_refine_ls_number_reflns 2296
_refine_ls_number_restraints 0
_refine_ls_R_factor_all 0.0756
_refine_ls_R_factor_gt 0.0492
_refine_ls_shift/su_max 0.0059638
_refine_ls_shift/su_mean 0.0017113
_refine_ls_structure_factor_coef Fsqd
_refine_ls_weighting_details
;
 Method, part 1, Chebychev polynomial, (Watkin, 1994, Prince, 1982) 
 [weight] = 1.0/[A~0~*T~0~(x)+A~1~*T~1~(x) ... +A~n-1~]*T~n-1~(x)] 
 where A~i~ are the Chebychev coefficients listed below and x= Fcalc/Fmax 
 Method = Robust Weighting (Prince, 1982) 
 W = [weight] * [1-(deltaF/6*sigmaF)^2^]^2^ 
 A~i~ are: 
 22.4 34.8 18.3 5.09 
;
_refine_ls_weighting_scheme calc
_refine_ls_wR_factor_all 0.1498
_refine_ls_wR_factor_gt 0.1253
_refine_ls_wR_factor_ref 0.1498
_reflns_limit_h_max 14
_reflns_limit_h_min -14
_reflns_limit_k_max 6
_reflns_limit_k_min 0
_reflns_limit_l_max 22
_reflns_limit_l_min 0
_reflns_number_gt 1621
_reflns_number_total 2297
_reflns_threshold_expression I>2.0\s(I)
_oxford_diffrn_Wilson_B_factor 2.35
_oxford_diffrn_Wilson_scale 3.28
_oxford_refine_ls_r_factor_ref 0.0756
_oxford_refine_ls_scale 0.565(2)
_oxford_reflns_number_all 2296
_oxford_reflns_threshold_expression_ref I>-3.0\s(I)
_cod_data_source_file c5ob02320c2.cif
_cod_data_source_block 009tjd11
_cod_depositor_comments
;
The following automatic conversions were performed:

'_atom_sites_solution_primary' value 'Direct' changed to 'direct'
according to
/usr/data/users/saulius/crontab/automatic-downloads/rss-feeds/RSC/lib/dictionaries/cif_core.dic
dictionary named 'cif_core.dic' version 2.4.2 from 2011-04-26.

Automatic conversion script
Id: cif_fix_values 4268 2015-11-12 08:31:59Z antanas 

 Adding full bibliography for 7154836--7154840.cif.
;
_cod_original_sg_symbol_Hall '-P 2yn '
_cod_original_sg_symbol_H-M 'P 21/n '
_cod_original_formula_sum 'C16 H12 F1 N1 O1'
_cod_database_code 7154836

loop_
_symmetry_equiv_pos_as_xyz
x,y,z
-x,-y,-z
x+1/2,-y+1/2,z+1/2
-x+1/2,y+1/2,-z+1/2

loop_
_atom_site_label
_atom_site_type_symbol
_atom_site_fract_x
_atom_site_fract_y
_atom_site_fract_z
_atom_site_U_iso_or_equiv
_atom_site_occupancy
_atom_site_adp_type
_atom_site_refinement_flags_posn
F1 F 0.87532(9) 0.7307(2) 0.67661(6) 0.0351 1.0000 Uani .
C2 C 0.82404(15) 0.9113(4) 0.63619(10) 0.0280 1.0000 Uani .
C3 C 0.83963(14) 0.9171(3) 0.55917(10) 0.0274 1.0000 Uani .
C4 C 0.78691(15) 1.1080(4) 0.51731(10) 0.0277 1.0000 Uani .
C5 C 0.80337(15) 1.1123(4) 0.43942(10) 0.0285 1.0000 Uani .
C6 C 0.86847(14) 0.9380(3) 0.40686(10) 0.0264 1.0000 Uani .
N7 N 0.91895(13) 0.7527(3) 0.44819(9) 0.0286 1.0000 Uani .
C8 C 0.90453(15) 0.7462(4) 0.52072(11) 0.0291 1.0000 Uani .
C9 C 0.89043(14) 0.9344(3) 0.32612(10) 0.0248 1.0000 Uani .
C10 C 0.85159(15) 1.1178(3) 0.27685(11) 0.0288 1.0000 Uani .
C11 C 0.87392(15) 1.1111(4) 0.20197(10) 0.0290 1.0000 Uani .
C12 C 0.93614(14) 0.9206(3) 0.17373(9) 0.0251 1.0000 Uani .
O13 O 0.95433(10) 0.9313(2) 0.09846(7) 0.0299 1.0000 Uani .
C14 C 1.01198(17) 0.7300(4) 0.06756(11) 0.0341 1.0000 Uani .
C15 C 0.97531(15) 0.7361(3) 0.22074(10) 0.0294 1.0000 Uani .
C16 C 0.95207(15) 0.7450(3) 0.29610(11) 0.0288 1.0000 Uani .
C17 C 0.72073(15) 1.2807(4) 0.55411(11) 0.0304 1.0000 Uani .
C18 C 0.70691(16) 1.2631(4) 0.62906(11) 0.0315 1.0000 Uani .
C19 C 0.75928(15) 1.0747(4) 0.67193(10) 0.0309 1.0000 Uani .
H51 H 0.7670 1.2420 0.4113 0.0343 1.0000 Uiso R
H81 H 0.9414 0.6196 0.5480 0.0354 1.0000 Uiso R
H101 H 0.8061 1.2516 0.2945 0.0341 1.0000 Uiso R
H111 H 0.8474 1.2341 0.1698 0.0359 1.0000 Uiso R
H142 H 1.0157 0.7681 0.0146 0.0492 1.0000 Uiso R
H141 H 1.0878 0.7143 0.0896 0.0491 1.0000 Uiso R
H143 H 0.9699 0.5825 0.0741 0.0494 1.0000 Uiso R
H151 H 1.0166 0.6032 0.2034 0.0359 1.0000 Uiso R
H161 H 0.9782 0.6199 0.3283 0.0340 1.0000 Uiso R
H171 H 0.6865 1.4107 0.5270 0.0347 1.0000 Uiso R
H181 H 0.6595 1.3763 0.6529 0.0373 1.0000 Uiso R
H191 H 0.7525 1.0688 0.7243 0.0371 1.0000 Uiso R

loop_
_atom_site_aniso_label
_atom_site_aniso_U_11
_atom_site_aniso_U_22
_atom_site_aniso_U_33
_atom_site_aniso_U_23
_atom_site_aniso_U_13
_atom_site_aniso_U_12
F1 0.0390(6) 0.0379(7) 0.0282(6) 0.0072(5) 0.0009(5) 0.0069(5)
C2 0.0250(8) 0.0316(10) 0.0272(9) 0.0022(8) -0.0014(7) -0.0015(8)
C3 0.0239(8) 0.0292(10) 0.0289(9) -0.0005(7) -0.0014(7) -0.0021(7)
C4 0.0242(8) 0.0303(10) 0.0284(9) -0.0014(8) -0.0022(7) -0.0011(7)
C5 0.0274(9) 0.0297(10) 0.0281(10) 0.0000(8) -0.0018(7) 0.0018(7)
C6 0.0247(8) 0.0270(9) 0.0273(9) 0.0014(7) -0.0002(7) -0.0025(7)
N7 0.0302(8) 0.0294(8) 0.0264(8) 0.0034(6) 0.0024(6) 0.0014(7)
C8 0.0296(9) 0.0284(9) 0.0292(9) 0.0029(8) 0.0012(7) 0.0018(7)
C9 0.0231(8) 0.0261(9) 0.0250(9) -0.0006(7) -0.0014(7) -0.0013(7)
C10 0.0297(9) 0.0284(10) 0.0282(9) -0.0002(8) 0.0015(7) 0.0012(7)
C11 0.0294(9) 0.0298(10) 0.0277(9) 0.0039(8) 0.0006(7) 0.0016(7)
C12 0.0250(9) 0.0290(9) 0.0212(8) -0.0001(7) 0.0005(7) -0.0029(7)
O13 0.0348(7) 0.0325(7) 0.0224(6) -0.0012(5) 0.0017(5) 0.0031(6)
C14 0.0397(10) 0.0359(11) 0.0269(9) -0.0036(8) 0.0031(8) 0.0007(9)
C15 0.0308(9) 0.0295(10) 0.0280(9) -0.0014(8) 0.0023(7) 0.0051(8)
C16 0.0303(9) 0.0279(10) 0.0279(9) 0.0020(8) -0.0009(7) 0.0039(8)
C17 0.0309(9) 0.0301(10) 0.0298(9) -0.0036(8) -0.0035(7) 0.0033(8)
C18 0.0276(9) 0.0339(10) 0.0327(10) -0.0063(8) -0.0014(7) 0.0031(8)
C19 0.0293(9) 0.0382(11) 0.0250(9) -0.0034(8) -0.0015(7) -0.0011(8)

loop_
_atom_type_symbol
_atom_type_scat_dispersion_real
_atom_type_scat_dispersion_imag
_atom_type_scat_Cromer_Mann_a1
_atom_type_scat_Cromer_Mann_b1
_atom_type_scat_Cromer_Mann_a2
_atom_type_scat_Cromer_Mann_b2
_atom_type_scat_Cromer_Mann_a3
_atom_type_scat_Cromer_Mann_b3
_atom_type_scat_Cromer_Mann_a4
_atom_type_scat_Cromer_Mann_b4
_atom_type_scat_Cromer_Mann_c
_atom_type_scat_source
C 0.0033 0.0016 2.3100 20.8439 1.0200 10.2075 1.5886 0.5687 0.8650 51.6512 0.2156 'International Tables Vol C 4.2.6.8 and 6.1.1.4'
H 0.0000 0.0000 0.4930 10.5109 0.3229 26.1257 0.1402 3.1424 0.0408 57.7998 0.0030 'International Tables Vol C 4.2.6.8 and 6.1.1.4'
N 0.0061 0.0033 12.2126 0.0057 3.1322 9.8933 2.0125 28.9975 1.1663 0.5826 -11.5290 'International Tables Vol C 4.2.6.8 and 6.1.1.4'
O 0.0106 0.0060 3.0485 13.2771 2.2868 5.7011 1.5463 0.3239 0.8670 32.9089 0.2508 'International Tables Vol C 4.2.6.8 and 6.1.1.4'
F 0.0171 0.0103 3.5392 10.2825 2.6412 4.2944 1.5170 0.2615 1.0243 26.1476 0.2776 'International Tables Vol C 4.2.6.8 and 6.1.1.4'

loop_
_geom_angle_atom_site_label_1
_geom_angle_atom_site_label_2
_geom_angle_atom_site_label_3
_geom_angle
_geom_angle_publ_flag
F1 C2 C3 117.81(16) yes
F1 C2 C19 118.81(16) yes
C3 C2 C19 123.38(17) yes
C2 C3 C4 117.58(17) yes
C2 C3 C8 124.27(17) yes
C4 C3 C8 118.15(17) yes
C3 C4 C5 117.09(17) yes
C3 C4 C17 119.46(17) yes
C5 C4 C17 123.44(17) yes
C4 C5 C6 120.64(17) yes
C4 C5 H51 116.7 no
C6 C5 H51 122.7 no
C5 C6 N7 121.68(17) yes
C5 C6 C9 123.32(16) yes
N7 C6 C9 115.00(16) yes
C6 N7 C8 118.45(16) yes
C3 C8 N7 123.99(17) yes
C3 C8 H81 119.1 no
N7 C8 H81 116.9 no
C6 C9 C10 122.50(16) yes
C6 C9 C16 120.33(16) yes
C10 C9 C16 117.17(17) yes
C9 C10 C11 121.36(18) yes
C9 C10 H101 120.6 no
C11 C10 H101 118.0 no
C10 C11 C12 120.17(17) yes
C10 C11 H111 120.4 no
C12 C11 H111 119.4 no
C11 C12 O13 115.72(15) yes
C11 C12 C15 119.96(16) yes
O13 C12 C15 124.32(16) yes
C12 O13 C14 116.54(14) yes
O13 C14 H142 104.8 no
O13 C14 H141 111.6 no
H142 C14 H141 109.4 no
O13 C14 H143 109.7 no
H142 C14 H143 110.1 no
H141 C14 H143 111.1 no
C12 C15 C16 119.27(17) yes
C12 C15 H151 122.3 no
C16 C15 H151 118.5 no
C9 C16 C15 122.07(17) yes
C9 C16 H161 118.3 no
C15 C16 H161 119.7 no
C4 C17 C18 120.32(18) yes
C4 C17 H171 120.2 no
C18 C17 H171 119.4 no
C17 C18 C19 121.11(18) yes
C17 C18 H181 119.6 no
C19 C18 H181 119.2 no
C18 C19 C2 118.13(17) yes
C18 C19 H191 120.5 no
C2 C19 H191 121.2 no

loop_
_geom_bond_atom_site_label_1
_geom_bond_atom_site_label_2
_geom_bond_distance
_geom_bond_publ_flag
F1 C2 1.359(2) yes
C2 C3 1.401(3) yes
C2 C19 1.362(3) yes
C3 C4 1.421(3) yes
C3 C8 1.415(3) yes
C4 C5 1.419(3) yes
C4 C17 1.415(3) yes
C5 C6 1.378(3) yes
C5 H51 0.965 no
C6 N7 1.382(2) yes
C6 C9 1.482(2) yes
N7 C8 1.319(3) yes
C8 H81 0.948 no
C9 C10 1.405(3) yes
C9 C16 1.395(3) yes
C10 C11 1.380(3) yes
C10 H101 0.974 no
C11 C12 1.390(3) yes
C11 H111 0.934 no
C12 O13 1.377(2) yes
C12 C15 1.386(3) yes
O13 C14 1.425(2) yes
C14 H142 0.975 no
C14 H141 0.981 no
C14 H143 0.962 no
C15 C16 1.392(3) yes
C15 H151 0.941 no
C16 H161 0.941 no
C17 C18 1.364(3) yes
C17 H171 0.946 no
C18 C19 1.418(3) yes
C18 H181 0.954 no
C19 H191 0.946 no
